data_4513533
loop_
_publ_author_name
'Yang, Jie'
'Liu, Xiaobin'
'Wang, Xiaoqing'
'Dai, Fangna'
'Zhou, Yan'
'Dong, Bin'
'Zhang, Liangliang'
'Liu, Yanru'
'Sun, Daofeng'

_publ_section_title
;
 Syntheses, Crystal Structures, and Properties of Four Metal--Organic
 Complexes Based on
 1,4,5,6,7,7-Hexachlorobicyclo[2.2.1]hept-5-ene-2,3-dicarboxylic Acid
;
_journal_issue 9
_journal_name_full 'Crystal Growth &amp; Design'
_journal_page_first 4198
_journal_paper_doi 10.1021/acs.cgd.5b00164
_journal_volume 15
_journal_year 2015
_chemical_formula_moiety 'C33 H20 Cl6 N4 Ni O5, C9 H4 Cl6 O4, H2 O'
_chemical_formula_sum 'C42 H26 Cl12 N4 Ni O10'
_chemical_formula_weight 1230.78
_chemical_name_systematic
;
 ? 
;
_space_group_crystal_system triclinic
_space_group_IT_number 2
_space_group_name_Hall '-P 1'
_space_group_name_H-M_alt 'P -1'
_symmetry_space_group_name_Hall '-P 1'
_symmetry_space_group_name_H-M 'P -1'
_atom_sites_solution_hydrogens geom
_atom_sites_solution_primary iterative
_atom_sites_solution_secondary difmap
_audit_creation_date 2015-04-01
_audit_creation_method
;
Olex2 1.2
(compiled 2015.01.26 svn.r3150 for OlexSys, GUI svn.r4998)
;
_cell_angle_alpha 95.897(3)
_cell_angle_beta 99.860(3)
_cell_angle_gamma 104.902(4)
_cell_formula_units_Z 2
_cell_length_a 12.1783(4)
_cell_length_b 12.6524(6)
_cell_length_c 16.6968(6)
_cell_measurement_reflns_used 5871
_cell_measurement_temperature 267.48(10)
_cell_measurement_theta_max 69.4530
_cell_measurement_theta_min 3.6570
_cell_volume 2420.19(18)
_computing_cell_refinement
;
CrysAlisPro, Agilent Technologies,
Version 1.171.37.35 (release 13-08-2014 CrysAlis171 .NET)
(compiled Aug 13 2014,18:06:01)
;
_computing_data_collection
;
CrysAlisPro, Agilent Technologies,
Version 1.171.37.35 (release 13-08-2014 CrysAlis171 .NET)
(compiled Aug 13 2014,18:06:01)
;
_computing_data_reduction
;
CrysAlisPro, Agilent Technologies,
Version 1.171.37.35 (release 13-08-2014 CrysAlis171 .NET)
(compiled Aug 13 2014,18:06:01)
;
_computing_molecular_graphics 'Olex2 (Dolomanov et al., 2009)'
_computing_publication_material 'Olex2 (Dolomanov et al., 2009)'
_computing_structure_refinement 'XL (Sheldrick, 2008)'
_computing_structure_solution
;
Superflip (Palatinus & Chapuis, 2007;Palatinus & van der Lee, 2008;
Palatinus et al., 2012)
;
_diffrn_ambient_environment N~2~
_diffrn_ambient_temperature 267.48(10)
_diffrn_detector 'CCD plate'
_diffrn_detector_area_resol_mean 16.0450
_diffrn_detector_type Eos
_diffrn_measured_fraction_theta_full 0.998
_diffrn_measured_fraction_theta_max 0.998
_diffrn_measurement_details
;
  1 omega  -22.00   69.00   1.0000    2.6250
omega____ theta____ kappa____ phi______ frames
    -        0.0000   57.0000 -150.0000 91

  2 omega  -69.00   22.00   1.0000    2.6250
omega____ theta____ kappa____ phi______ frames
    -        0.0000  -57.0000   60.0000 91

  3 omega  -50.00   10.00   1.0000    2.6250
omega____ theta____ kappa____ phi______ frames
    -        0.0000  111.0000 -170.0000 60

  4 omega  -17.00   86.00   1.0000   10.5050
omega____ theta____ kappa____ phi______ frames
    -       54.0000  -77.0000   60.0000 103

  5 omega   32.00  123.00   1.0000   10.5050
omega____ theta____ kappa____ phi______ frames
    -       54.0000   57.0000  -30.0000 91

  6 omega   23.00  110.00   1.0000   10.5050
omega____ theta____ kappa____ phi______ frames
    -       54.0000 -125.0000  150.0000 87

  7 omega   23.00  123.00   1.0000   10.5050
omega____ theta____ kappa____ phi______ frames
    -       54.0000   77.0000 -180.0000 100

  8 omega    5.00   76.00   1.0000   10.5050
omega____ theta____ kappa____ phi______ frames
    -       54.0000  -57.0000 -150.0000 71

  9 omega   23.00   80.00   1.0000   10.5050
omega____ theta____ kappa____ phi______ frames
    -       54.0000 -125.0000   60.0000 57

 10 omega  -17.00  108.00   1.0000   10.5050
omega____ theta____ kappa____ phi______ frames
    -       54.0000    0.0000   30.0000 125

 11 omega   79.00  160.00   1.0000   10.5050
omega____ theta____ kappa____ phi______ frames
    -      108.0000   77.0000   90.0000 81

 12 omega   44.00   70.00   1.0000   10.5050
omega____ theta____ kappa____ phi______ frames
    -      108.0000 -111.0000   30.0000 26

 13 omega   42.00  142.00   1.0000   10.5050
omega____ theta____ kappa____ phi______ frames
    -      108.0000  -91.0000 -120.0000 100

 14 omega   85.00  137.00   1.0000   10.5050
omega____ theta____ kappa____ phi______ frames
    -      108.0000   50.0000  150.0000 52

 15 omega   37.00   96.00   1.0000   10.5050
omega____ theta____ kappa____ phi______ frames
    -      108.0000  -50.0000 -120.0000 59

 16 omega   41.00   92.00   1.0000   10.5050
omega____ theta____ kappa____ phi______ frames
    -      108.0000  -25.0000  120.0000 51

 17 omega   68.00  169.00   1.0000   10.5050
omega____ theta____ kappa____ phi______ frames
    -      108.0000   25.0000   30.0000 101

 18 omega   95.00  165.00   1.0000   10.5050
omega____ theta____ kappa____ phi______ frames
    -      108.0000   63.0000   60.0000 70

 19 omega   47.00  115.00   1.0000   10.5050
omega____ theta____ kappa____ phi______ frames
    -      108.0000 -111.0000 -180.0000 68

 20 omega  122.00  148.00   1.0000   10.5050
omega____ theta____ kappa____ phi______ frames
    -      108.0000  178.0000 -150.0000 26

 21 omega  144.00  175.00   1.0000   10.5050
omega____ theta____ kappa____ phi______ frames
    -      108.0000   63.0000  -60.0000 31

 22 omega   39.00   86.00   1.0000   10.5050
omega____ theta____ kappa____ phi______ frames
    -      108.0000  -38.0000  -30.0000 47

 23 omega   35.00   74.00   1.0000   10.5050
omega____ theta____ kappa____ phi______ frames
    -      108.0000  -25.0000 -180.0000 39

 24 omega   76.00  114.00   1.0000   10.5050
omega____ theta____ kappa____ phi______ frames
    -      108.0000 -111.0000   30.0000 38

 25 omega   37.00  105.00   1.0000   10.5050
omega____ theta____ kappa____ phi______ frames
    -      108.0000  -77.0000 -180.0000 68

 26 omega   48.00  131.00   1.0000   10.5050
omega____ theta____ kappa____ phi______ frames
    -      108.0000  -63.0000    0.0000 83
;
_diffrn_measurement_device 'four-circle diffractometer'
_diffrn_measurement_device_type 'SuperNova, Dual, Cu at zero, Eos'
_diffrn_measurement_method '\w scans'
_diffrn_orient_matrix_UB_11 0.0007565000
_diffrn_orient_matrix_UB_12 -0.0843205000
_diffrn_orient_matrix_UB_13 -0.0732078000
_diffrn_orient_matrix_UB_21 0.0000698000
_diffrn_orient_matrix_UB_22 -0.0885219000
_diffrn_orient_matrix_UB_23 0.0568281000
_diffrn_orient_matrix_UB_31 -0.1337589000
_diffrn_orient_matrix_UB_32 -0.0362754000
_diffrn_orient_matrix_UB_33 -0.0198744000
_diffrn_radiation_monochromator mirror
_diffrn_radiation_probe x-ray
_diffrn_radiation_type MoK\a
_diffrn_radiation_wavelength 0.71000
_diffrn_reflns_av_R_equivalents 0.0360
_diffrn_reflns_av_unetI/netI 0.0566
_diffrn_reflns_limit_h_max 10
_diffrn_reflns_limit_h_min -14
_diffrn_reflns_limit_k_max 15
_diffrn_reflns_limit_k_min -14
_diffrn_reflns_limit_l_max 19
_diffrn_reflns_limit_l_min -19
_diffrn_reflns_number 17232
_diffrn_reflns_theta_full 25.09
_diffrn_reflns_theta_max 25.09
_diffrn_reflns_theta_min 1.68
_diffrn_source 'sealed X-ray tube'
_diffrn_source_type 'SuperNova (Cu) X-ray Source'
_exptl_absorpt_coefficient_mu 1.125
_exptl_absorpt_correction_T_max 1.00000
_exptl_absorpt_correction_T_min 0.76417
_exptl_absorpt_correction_type multi-scan
_exptl_absorpt_process_details
;
CrysAlisPro, Agilent Technologies,
Version 1.171.37.35 (release 13-08-2014 CrysAlis171 .NET)
(compiled Aug 13 2014,18:06:01)
Empirical absorption correction using spherical harmonics,
 implemented in SCALE3 ABSPACK scaling algorithm.
;
_exptl_crystal_colour mauve
_exptl_crystal_density_diffrn 1.689
_exptl_crystal_density_method 'not measured'
_exptl_crystal_description
;
;
_exptl_crystal_F_000 1236
_exptl_crystal_size_max 0.12
_exptl_crystal_size_mid 0.11
_exptl_crystal_size_min 0.1
_refine_diff_density_max 0.410
_refine_diff_density_min -1.094
_refine_diff_density_rms 0.079
_refine_ls_extinction_method none
_refine_ls_goodness_of_fit_ref 1.028
_refine_ls_hydrogen_treatment mixed
_refine_ls_matrix_type full
_refine_ls_number_parameters 631
_refine_ls_number_reflns 8625
_refine_ls_number_restraints 1
_refine_ls_restrained_S_all 1.028
_refine_ls_R_factor_all 0.0874
_refine_ls_R_factor_gt 0.0584
_refine_ls_shift/su_max 0.000
_refine_ls_shift/su_mean 0.000
_refine_ls_structure_factor_coef Fsqd
_refine_ls_weighting_details 'calc w=1/[\s^2^(Fo^2^)+(0.0790P)^2^+2.2120P] where P=(Fo^2^+2Fc^2^)/3'
_refine_ls_weighting_scheme calc
_refine_ls_wR_factor_gt 0.1498
_refine_ls_wR_factor_ref 0.1713
_reflns_number_gt 6000
_reflns_number_total 8625
_reflns_threshold_expression >2sigma(I)
_cod_data_source_file cg5b00164_si_002.cif
_cod_data_source_block yj-320-4
_cod_depositor_comments 'Adding full bibliography for 4513533--4513536.cif.'
_cod_original_cell_volume 2420.20(17)
_cod_database_code 4513533
_chemical_oxdiff_formula 'C H O N Cl Ni'
_reflns_odcompleteness_completeness 99.79
_reflns_odcompleteness_iscentric 1
_reflns_odcompleteness_theta 66.97
_olex2_refinement_description
;
1. Fixed Uiso
 At 1.2 times of:
  All C(H) groups
 At 1.5 times of:
  All O(H) groups, All O(H,H) groups
2. Restrained distances
 O7-H7
 0.85 with sigma of 0.02
3.a Free rotating group:
 O2W(H2WA,H2WB)
3.b Rotating group:
 O1W(H1WA,H1WB)
3.c Ternary CH refined with riding coordinates:
 C6(H6), C36(H36), C35(H35), C2(H2)
3.d Aromatic/amide H refined with riding coordinates:
 C12(H12), C10(H10), C17(H17), C29(H29), C11(H11), C14(H14), C27(H27),
 C26(H26), C15(H15), C18(H18), C30(H30), C31(H31), C22(H22), C23(H23), C19(H19),
  C24(H24)
3.e Idealised tetrahedral OH refined as rotating group:
 O5(H5)
;
_olex2_submission_special_instructions 'No special instructions were received'

loop_
_space_group_symop_id
_space_group_symop_operation_xyz
1 'x, y, z'
2 '-x, -y, -z'

loop_
_atom_site_label
_atom_site_type_symbol
_atom_site_fract_x
_atom_site_fract_y
_atom_site_fract_z
_atom_site_U_iso_or_equiv
_atom_site_adp_type
_atom_site_occupancy
_atom_site_calc_flag
_atom_site_refinement_flags_posn
Ni1 Ni 0.03598(6) 0.91277(6) 0.17116(4) 0.0555(2) Uani 1 d .
Cl3 Cl 0.64652(11) 0.90589(14) 0.30446(9) 0.0636(4) Uani 1 d .
Cl11 Cl 0.05990(13) 0.74923(14) 0.63947(10) 0.0685(4) Uani 1 d .
Cl9 Cl 0.31241(16) 0.83226(14) 0.57161(10) 0.0802(5) Uani 1 d .
Cl5 Cl 0.41974(12) 0.95095(11) 0.39603(7) 0.0563(4) Uani 1 d .
Cl4 Cl 0.53596(13) 0.73179(14) 0.38506(8) 0.0680(4) Uani 1 d .
Cl12 Cl 0.03262(11) 0.49647(12) 0.68403(9) 0.0629(4) Uani 1 d .
Cl2 Cl 0.52774(15) 0.65055(15) 0.17970(10) 0.0756(5) Uani 1 d .
Cl1 Cl 0.26207(17) 0.54588(12) 0.20672(12) 0.0839(5) Uani 1 d .
Cl6 Cl 0.20373(12) 0.72591(13) 0.34563(9) 0.0617(4) Uani 1 d .
Cl8 Cl 0.15509(13) 0.49695(14) 0.51448(8) 0.0693(4) Uani 1 d .
Cl7 Cl 0.44247(14) 0.63690(19) 0.57771(10) 0.0911(6) Uani 1 d .
Cl10 Cl 0.27205(15) 0.41355(13) 0.64548(11) 0.0779(5) Uani 1 d .
O1W O 0.0815(3) 0.9399(3) 0.05806(19) 0.0478(8) Uani 1 d .
H1WA H 0.0696 0.8773 0.0257 0.072 Uiso 1 d GR
H1WB H 0.1551 0.9757 0.0653 0.072 Uiso 1 d GR
O1 O 0.1992(3) 0.8888(3) 0.21152(19) 0.0405(7) Uani 1 d .
O4 O 0.3834(4) 0.8164(4) 0.0230(2) 0.0693(12) Uani 1 d .
O5 O 0.5559(3) 0.7802(3) 0.7936(3) 0.0660(11) Uani 1 d .
H5 H 0.5903 0.8452 0.8117 0.099 Uiso 1 calc GR
O2 O 0.3033(3) 1.0151(3) 0.1500(2) 0.0476(8) Uani 1 d .
N4 N -0.0395(3) 0.7464(3) 0.1284(2) 0.0392(9) Uani 1 d .
O7 O 0.3261(4) 0.6953(4) 0.8925(2) 0.0649(11) Uani 1 d D
O8 O 0.1605(4) 0.7197(3) 0.8253(2) 0.0626(10) Uani 1 d .
O3 O 0.2543(3) 0.7155(4) 0.0828(2) 0.0695(12) Uani 1 d .
O6 O 0.4022(3) 0.8456(3) 0.7692(2) 0.0603(10) Uani 1 d .
N1 N 0.1010(3) 1.0801(3) 0.2152(2) 0.0409(9) Uani 1 d .
N2 N 0.0252(3) 0.9124(3) 0.2941(2) 0.0400(9) Uani 1 d .
N3 N -0.1318(3) 0.9168(3) 0.1241(2) 0.0428(9) Uani 1 d .
C9 C 0.3129(4) 0.7508(4) 0.2945(3) 0.0420(11) Uani 1 d .
C5 C 0.4523(4) 0.7377(4) 0.2197(3) 0.0459(12) Uani 1 d .
C21 C -0.1483(4) 0.7266(4) 0.0818(3) 0.0437(12) Uani 1 d .
C25 C 0.1987(4) 1.2034(4) 0.3421(3) 0.0501(13) Uani 1 d .
C6 C 0.4355(4) 0.8284(4) 0.1664(3) 0.0406(11) Uani 1 d .
H6 H 0.5105 0.8648 0.1537 0.049 Uiso 1 calc R
C33 C 0.1320(4) 1.0992(4) 0.2980(3) 0.0415(11) Uani 1 d .
C37 C 0.4450(4) 0.7703(4) 0.7665(3) 0.0465(12) Uani 1 d .
C36 C 0.3774(4) 0.6522(4) 0.7292(3) 0.0429(11) Uani 1 d .
H36 H 0.4266 0.6032 0.7415 0.051 Uiso 1 calc R
C8 C 0.3379(5) 0.6796(4) 0.2411(3) 0.0488(12) Uani 1 d .
C3 C 0.4090(4) 0.8579(4) 0.3077(3) 0.0379(10) Uani 1 d .
C7 C 0.3478(4) 0.7800(4) 0.0855(3) 0.0469(12) Uani 1 d .
C1 C 0.2924(4) 0.9404(4) 0.1945(3) 0.0359(10) Uani 1 d .
C12 C -0.1601(5) 0.5370(5) 0.0457(3) 0.0633(16) Uani 1 d .
H12 H -0.1998 0.4661 0.0182 0.076 Uiso 1 calc R
C4 C 0.5129(4) 0.8099(4) 0.3050(3) 0.0468(12) Uani 1 d .
C10 C 0.0071(5) 0.6630(4) 0.1334(3) 0.0471(12) Uani 1 d .
H10 H 0.0814 0.6759 0.1650 0.057 Uiso 1 calc R
C17 C -0.3474(5) 0.8992(6) 0.0297(4) 0.0690(18) Uani 1 d .
H17 H -0.4186 0.8952 -0.0032 0.083 Uiso 1 calc R
C39 C 0.2651(4) 0.7193(4) 0.6164(3) 0.0463(12) Uani 1 d .
C20 C -0.1966(4) 0.8179(4) 0.0782(3) 0.0444(11) Uani 1 d .
C40 C 0.2325(4) 0.5320(4) 0.6180(3) 0.0500(13) Uani 1 d .
C32 C 0.0928(4) 1.0089(4) 0.3408(3) 0.0396(10) Uani 1 d .
C29 C 0.0809(5) 0.9300(5) 0.4643(3) 0.0602(15) Uani 1 d .
H29 H 0.1006 0.9342 0.5211 0.072 Uiso 1 calc R
C11 C -0.0522(5) 0.5561(5) 0.0927(3) 0.0602(15) Uani 1 d .
H11 H -0.0182 0.4986 0.0978 0.072 Uiso 1 calc R
C38 C 0.3349(4) 0.6384(5) 0.6344(3) 0.0480(12) Uani 1 d .
C13 C -0.2112(5) 0.6213(5) 0.0384(3) 0.0550(14) Uani 1 d .
C42 C 0.1682(4) 0.5813(4) 0.6777(3) 0.0403(11) Uani 1 d .
C35 C 0.2616(4) 0.6086(4) 0.7585(3) 0.0410(11) Uani 1 d .
H35 H 0.2627 0.5381 0.7775 0.049 Uiso 1 calc R
C14 C -0.3243(5) 0.6112(6) -0.0118(4) 0.077(2) Uani 1 d .
H14 H -0.3674 0.5429 -0.0422 0.093 Uiso 1 calc R
C28 C 0.1244(4) 1.0227(5) 0.4264(3) 0.0517(13) Uani 1 d .
C16 C -0.3069(5) 0.8043(5) 0.0294(3) 0.0593(15) Uani 1 d .
C27 C 0.1969(5) 1.1288(6) 0.4694(4) 0.0681(17) Uani 1 d .
H27 H 0.2210 1.1382 0.5263 0.082 Uiso 1 calc R
C41 C 0.1682(4) 0.6871(4) 0.6434(3) 0.0407(11) Uani 1 d .
C2 C 0.4034(4) 0.9118(4) 0.2277(3) 0.0349(10) Uani 1 d .
H2 H 0.4668 0.9807 0.2391 0.042 Uiso 1 calc R
C26 C 0.2303(5) 1.2140(6) 0.4297(4) 0.0681(17) Uani 1 d .
H26 H 0.2752 1.2820 0.4597 0.082 Uiso 1 calc R
C15 C -0.3680(5) 0.6981(7) -0.0154(4) 0.078(2) Uani 1 d .
H15 H -0.4407 0.6884 -0.0484 0.093 Uiso 1 calc R
C34 C 0.2444(5) 0.6838(4) 0.8301(3) 0.0472(12) Uani 1 d .
C18 C -0.2839(5) 0.9962(6) 0.0773(4) 0.0700(17) Uani 1 d .
H18 H -0.3115 1.0582 0.0784 0.084 Uiso 1 calc R
C30 C 0.0114(6) 0.8363(5) 0.4183(4) 0.0631(16) Uani 1 d .
H30 H -0.0190 0.7760 0.4432 0.076 Uiso 1 calc R
C31 C -0.0153(5) 0.8291(5) 0.3334(3) 0.0542(13) Uani 1 d .
H31 H -0.0637 0.7630 0.3026 0.065 Uiso 1 calc R
C22 C 0.1318(5) 1.1631(4) 0.1740(4) 0.0573(14) Uani 1 d .
H22 H 0.1111 1.1500 0.1169 0.069 Uiso 1 calc R
C23 C 0.1940(6) 1.2691(5) 0.2131(4) 0.0689(17) Uani 1 d .
H23 H 0.2115 1.3265 0.1827 0.083 Uiso 1 calc R
C19 C -0.1763(5) 1.0010(5) 0.1247(4) 0.0565(14) Uani 1 d .
H19 H -0.1339 1.0671 0.1584 0.068 Uiso 1 calc R
C24 C 0.2290(5) 1.2880(5) 0.2965(5) 0.0702(18) Uani 1 d .
H24 H 0.2735 1.3580 0.3230 0.084 Uiso 1 calc R
O2W O 0.0658(3) 0.7439(4) 0.9622(2) 0.0609(10) Uani 1 d .
H2WA H 0.1108 0.7244 0.9989 0.091 Uiso 1 d G
H2WB H 0.0920 0.7446 0.9183 0.091 Uiso 1 d G
H7 H 0.334(11) 0.739(9) 0.937(5) 0.23(6) Uiso 1 d D

loop_
_atom_site_aniso_label
_atom_site_aniso_U_11
_atom_site_aniso_U_22
_atom_site_aniso_U_33
_atom_site_aniso_U_23
_atom_site_aniso_U_13
_atom_site_aniso_U_12
Ni1 0.0559(4) 0.0528(4) 0.0530(4) 0.0102(3) 0.0041(3) 0.0106(3)
Cl3 0.0375(6) 0.0877(11) 0.0547(8) 0.0127(7) -0.0066(6) 0.0085(7)
Cl11 0.0674(9) 0.0829(11) 0.0671(9) 0.0174(8) 0.0073(7) 0.0441(8)
Cl9 0.0880(11) 0.0766(11) 0.0643(9) 0.0396(8) 0.0076(8) -0.0034(9)
Cl5 0.0648(8) 0.0587(8) 0.0339(6) -0.0078(6) 0.0023(6) 0.0083(6)
Cl4 0.0722(9) 0.0867(11) 0.0492(8) 0.0274(7) -0.0044(7) 0.0342(8)
Cl12 0.0453(7) 0.0663(9) 0.0595(8) 0.0101(7) 0.0035(6) -0.0108(6)
Cl2 0.0911(11) 0.0855(11) 0.0636(9) 0.0026(8) 0.0101(8) 0.0559(10)
Cl1 0.1071(13) 0.0321(7) 0.0967(12) 0.0037(8) 0.0046(10) 0.0051(8)
Cl6 0.0570(8) 0.0698(9) 0.0549(8) 0.0237(7) 0.0148(6) 0.0041(7)
Cl8 0.0675(9) 0.0844(11) 0.0419(7) -0.0179(7) -0.0078(6) 0.0197(8)
Cl7 0.0570(9) 0.1516(18) 0.0654(10) 0.0006(11) 0.0261(8) 0.0278(10)
Cl10 0.0854(11) 0.0519(9) 0.0859(11) -0.0122(8) -0.0154(9) 0.0312(8)
O1W 0.0452(19) 0.059(2) 0.0388(18) 0.0151(16) 0.0049(15) 0.0132(16)
O1 0.0392(17) 0.0365(18) 0.0442(18) 0.0161(14) 0.0057(14) 0.0058(14)
O4 0.075(3) 0.080(3) 0.0316(18) 0.0078(18) 0.0008(17) -0.009(2)
O5 0.0396(19) 0.055(2) 0.088(3) 0.013(2) -0.0105(19) 0.0005(17)
O2 0.0389(17) 0.047(2) 0.0496(19) 0.0244(16) -0.0021(15) -0.0002(15)
N4 0.041(2) 0.038(2) 0.035(2) 0.0053(16) 0.0050(16) 0.0074(17)
O7 0.067(3) 0.082(3) 0.0328(19) 0.0010(19) -0.0027(18) 0.009(2)
O8 0.068(3) 0.078(3) 0.043(2) 0.0046(19) 0.0136(18) 0.022(2)
O3 0.050(2) 0.092(3) 0.043(2) 0.006(2) -0.0009(17) -0.012(2)
O6 0.047(2) 0.046(2) 0.075(3) 0.0073(19) -0.0033(19) 0.0026(18)
N1 0.045(2) 0.035(2) 0.042(2) 0.0103(17) 0.0060(17) 0.0122(18)
N2 0.043(2) 0.038(2) 0.039(2) 0.0118(17) 0.0083(17) 0.0085(17)
N3 0.041(2) 0.045(2) 0.040(2) 0.0115(18) 0.0061(17) 0.0086(19)
C9 0.044(3) 0.041(3) 0.037(2) 0.014(2) -0.001(2) 0.008(2)
C5 0.053(3) 0.047(3) 0.037(2) 0.004(2) 0.002(2) 0.020(2)
C21 0.044(3) 0.044(3) 0.029(2) 0.002(2) 0.0023(19) -0.008(2)
C25 0.043(3) 0.038(3) 0.062(3) -0.004(2) 0.006(2) 0.006(2)
C6 0.042(2) 0.046(3) 0.028(2) 0.004(2) -0.0006(19) 0.008(2)
C33 0.035(2) 0.039(3) 0.049(3) 0.002(2) 0.003(2) 0.012(2)
C37 0.040(3) 0.046(3) 0.043(3) 0.013(2) -0.003(2) -0.001(2)
C36 0.035(2) 0.047(3) 0.042(3) 0.006(2) -0.004(2) 0.010(2)
C8 0.057(3) 0.035(3) 0.048(3) 0.010(2) 0.000(2) 0.007(2)
C3 0.041(2) 0.038(3) 0.028(2) 0.0020(18) -0.0034(18) 0.007(2)
C7 0.051(3) 0.054(3) 0.033(2) 0.002(2) 0.001(2) 0.018(3)
C1 0.037(2) 0.028(2) 0.034(2) 0.0035(18) -0.0006(18) -0.0018(19)
C12 0.073(4) 0.045(3) 0.053(3) -0.007(3) 0.011(3) -0.009(3)
C4 0.045(3) 0.055(3) 0.036(2) 0.010(2) -0.004(2) 0.014(2)
C10 0.054(3) 0.039(3) 0.045(3) 0.008(2) 0.008(2) 0.008(2)
C17 0.042(3) 0.103(5) 0.071(4) 0.046(4) 0.008(3) 0.024(3)
C39 0.048(3) 0.055(3) 0.032(2) 0.015(2) 0.002(2) 0.008(2)
C20 0.036(2) 0.057(3) 0.037(2) 0.013(2) 0.005(2) 0.008(2)
C40 0.050(3) 0.050(3) 0.044(3) -0.003(2) -0.003(2) 0.016(2)
C32 0.040(2) 0.043(3) 0.038(2) 0.007(2) 0.009(2) 0.017(2)
C29 0.073(4) 0.082(4) 0.040(3) 0.020(3) 0.016(3) 0.039(3)
C11 0.081(4) 0.040(3) 0.056(3) 0.006(3) 0.012(3) 0.013(3)
C38 0.039(3) 0.063(3) 0.039(3) 0.004(2) 0.010(2) 0.010(2)
C13 0.056(3) 0.057(3) 0.038(3) -0.003(2) 0.009(2) -0.004(3)
C42 0.039(2) 0.039(3) 0.034(2) 0.005(2) 0.0018(19) -0.001(2)
C35 0.042(2) 0.039(3) 0.036(2) 0.011(2) 0.000(2) 0.003(2)
C14 0.054(4) 0.089(5) 0.056(4) -0.015(3) -0.009(3) -0.014(4)
C28 0.048(3) 0.071(4) 0.038(3) 0.002(3) 0.003(2) 0.025(3)
C16 0.047(3) 0.084(4) 0.043(3) 0.020(3) 0.008(2) 0.006(3)
C27 0.058(3) 0.099(5) 0.040(3) -0.005(3) 0.001(3) 0.020(3)
C41 0.042(3) 0.040(3) 0.037(2) 0.003(2) 0.001(2) 0.012(2)
C2 0.031(2) 0.033(2) 0.033(2) 0.0096(18) -0.0032(17) -0.0011(18)
C26 0.056(3) 0.071(4) 0.061(4) -0.023(3) -0.001(3) 0.009(3)
C15 0.049(3) 0.110(6) 0.053(4) 0.006(4) -0.011(3) 0.002(4)
C34 0.053(3) 0.044(3) 0.036(3) 0.008(2) 0.004(2) 0.001(2)
C18 0.049(3) 0.082(5) 0.090(5) 0.036(4) 0.019(3) 0.026(3)
C30 0.087(4) 0.067(4) 0.055(3) 0.032(3) 0.033(3) 0.034(3)
C31 0.065(3) 0.049(3) 0.052(3) 0.015(2) 0.018(3) 0.017(3)
C22 0.071(4) 0.046(3) 0.060(3) 0.021(3) 0.014(3) 0.020(3)
C23 0.087(4) 0.032(3) 0.084(5) 0.010(3) 0.022(4) 0.007(3)
C19 0.051(3) 0.055(3) 0.068(4) 0.024(3) 0.014(3) 0.017(3)
C24 0.063(4) 0.035(3) 0.101(5) -0.011(3) 0.017(4) 0.001(3)
O2W 0.061(2) 0.072(3) 0.051(2) 0.008(2) 0.0157(19) 0.019(2)

loop_
_atom_type_symbol
_atom_type_description
_atom_type_scat_dispersion_real
_atom_type_scat_dispersion_imag
_atom_type_scat_source
C C 0.0033 0.0016 'International Tables Vol C Tables 4.2.6.8 and 6.1.1.4'
H H 0.0000 0.0000 'International Tables Vol C Tables 4.2.6.8 and 6.1.1.4'
Cl Cl 0.1484 0.1585 'International Tables Vol C Tables 4.2.6.8 and 6.1.1.4'
N N 0.0061 0.0033 'International Tables Vol C Tables 4.2.6.8 and 6.1.1.4'
Ni Ni 0.3393 1.1124 'International Tables Vol C Tables 4.2.6.8 and 6.1.1.4'
O O 0.0106 0.0060 'International Tables Vol C Tables 4.2.6.8 and 6.1.1.4'

loop_
_geom_angle_atom_site_label_1
_geom_angle_atom_site_label_2
_geom_angle_atom_site_label_3
_geom_angle
O1W Ni1 O1 88.82(13)
N4 Ni1 O1W 91.52(14)
N4 Ni1 O1 92.56(14)
N4 Ni1 N1 176.25(16)
N4 Ni1 N2 98.83(15)
N4 Ni1 N3 80.64(16)
N1 Ni1 O1W 90.28(15)
N1 Ni1 O1 90.76(14)
N1 Ni1 N2 79.82(15)
N1 Ni1 N3 96.08(16)
N2 Ni1 O1W 167.33(14)
N2 Ni1 O1 83.46(14)
N3 Ni1 O1W 90.08(14)
N3 Ni1 O1 173.08(15)
N3 Ni1 N2 98.76(15)
C1 O1 Ni1 125.8(3)
C21 N4 Ni1 112.0(3)
C10 N4 Ni1 129.0(3)
C10 N4 C21 118.6(4)
C33 N1 Ni1 111.4(3)
C22 N1 Ni1 128.8(4)
C22 N1 C33 118.7(4)
C32 N2 Ni1 110.7(3)
C31 N2 Ni1 130.3(3)
C31 N2 C32 117.3(4)
C20 N3 Ni1 111.3(3)
C19 N3 Ni1 129.6(4)
C19 N3 C20 118.5(4)
C8 C9 Cl6 127.6(4)
C8 C9 C3 106.9(4)
C3 C9 Cl6 125.2(4)
C6 C5 Cl2 113.6(4)
C6 C5 C4 100.9(4)
C8 C5 Cl2 115.7(4)
C8 C5 C6 110.2(4)
C8 C5 C4 98.6(4)
C4 C5 Cl2 116.0(3)
N4 C21 C20 117.3(4)
N4 C21 C13 122.1(5)
C13 C21 C20 120.7(5)
C33 C25 C26 118.1(5)
C24 C25 C33 116.9(5)
C24 C25 C26 125.0(5)
C5 C6 C2 102.0(3)
C7 C6 C5 112.0(4)
C7 C6 C2 116.7(4)
N1 C33 C25 122.5(5)
N1 C33 C32 117.2(4)
C25 C33 C32 120.3(5)
O5 C37 C36 112.1(5)
O6 C37 O5 124.4(5)
O6 C37 C36 123.5(4)
C37 C36 C38 112.5(4)
C37 C36 C35 114.5(4)
C38 C36 C35 102.0(3)
C9 C8 Cl1 127.0(4)
C9 C8 C5 107.7(4)
C5 C8 Cl1 125.3(4)
C9 C3 Cl5 115.5(3)
C9 C3 C4 99.1(4)
C9 C3 C2 110.1(3)
C4 C3 Cl5 116.3(3)
C4 C3 C2 101.1(4)
C2 C3 Cl5 113.1(3)
O4 C7 C6 113.0(4)
O3 C7 O4 124.7(5)
O3 C7 C6 122.2(5)
O1 C1 O2 125.4(4)
O1 C1 C2 119.4(4)
O2 C1 C2 115.2(4)
C11 C12 C13 120.6(5)
Cl3 C4 Cl4 108.1(2)
C5 C4 Cl3 113.8(4)
C5 C4 Cl4 113.7(4)
C3 C4 Cl3 116.2(4)
C3 C4 Cl4 112.7(3)
C3 C4 C5 91.8(3)
N4 C10 C11 121.8(5)
C18 C17 C16 120.9(5)
C38 C39 Cl9 123.1(4)
C41 C39 Cl9 128.8(4)
C41 C39 C38 108.1(4)
N3 C20 C21 117.3(4)
N3 C20 C16 122.4(5)
C16 C20 C21 120.3(5)
Cl10 C40 Cl8 107.1(3)
C38 C40 Cl8 114.0(4)
C38 C40 Cl10 114.2(4)
C38 C40 C42 93.0(4)
C42 C40 Cl8 114.0(3)
C42 C40 Cl10 114.4(4)
N2 C32 C33 116.8(4)
N2 C32 C28 123.3(5)
C28 C32 C33 119.9(5)
C30 C29 C28 119.9(5)
C12 C11 C10 119.4(6)
C36 C38 Cl7 114.6(3)
C39 C38 Cl7 116.3(4)
C39 C38 C36 108.4(4)
C39 C38 C40 97.9(4)
C40 C38 Cl7 115.8(4)
C40 C38 C36 101.8(4)
C21 C13 C14 117.2(6)
C12 C13 C21 117.5(5)
C12 C13 C14 125.3(5)
C40 C42 Cl12 115.8(3)
C40 C42 C35 100.1(4)
C35 C42 Cl12 114.8(3)
C41 C42 Cl12 116.3(3)
C41 C42 C40 98.7(4)
C41 C42 C35 108.8(4)
C42 C35 C36 103.4(4)
C34 C35 C36 114.8(4)
C34 C35 C42 117.3(4)
C15 C14 C13 121.5(6)
C32 C28 C29 116.6(5)
C32 C28 C27 118.4(5)
C29 C28 C27 125.0(5)
C17 C16 C15 125.5(6)
C20 C16 C17 116.3(5)
C20 C16 C15 118.3(6)
C26 C27 C28 121.6(5)
C39 C41 Cl11 127.4(4)
C39 C41 C42 107.6(4)
C42 C41 Cl11 125.0(4)
C3 C2 C6 102.7(3)
C1 C2 C6 114.1(3)
C1 C2 C3 117.6(4)
C27 C26 C25 121.6(5)
C14 C15 C16 122.0(6)
O7 C34 C35 109.6(5)
O8 C34 O7 128.4(5)
O8 C34 C35 121.9(4)
C17 C18 C19 118.6(6)
C29 C30 C31 120.0(5)
N2 C31 C30 122.9(5)
N1 C22 C23 122.3(5)
C24 C23 C22 119.2(6)
N3 C19 C18 123.3(6)
C23 C24 C25 120.3(5)

loop_
_geom_bond_atom_site_label_1
_geom_bond_atom_site_label_2
_geom_bond_distance
Ni1 O1W 2.094(3)
Ni1 O1 2.095(3)
Ni1 N4 2.064(4)
Ni1 N1 2.066(4)
Ni1 N2 2.080(4)
Ni1 N3 2.075(4)
Cl3 C4 1.764(5)
Cl11 C41 1.696(5)
Cl9 C39 1.697(5)
Cl5 C3 1.754(4)
Cl4 C4 1.769(5)
Cl12 C42 1.749(5)
Cl2 C5 1.757(5)
Cl1 C8 1.692(5)
Cl6 C9 1.681(5)
Cl8 C40 1.772(5)
Cl7 C38 1.746(5)
Cl10 C40 1.768(5)
O1 C1 1.249(5)
O4 C7 1.281(6)
O5 C37 1.318(6)
O2 C1 1.256(5)
N4 C21 1.364(6)
N4 C10 1.323(6)
O7 C34 1.279(6)
O8 C34 1.215(6)
O3 C7 1.209(6)
O6 C37 1.198(6)
N1 C33 1.349(6)
N1 C22 1.323(6)
N2 C32 1.357(6)
N2 C31 1.331(6)
N3 C20 1.365(6)
N3 C19 1.313(7)
C9 C8 1.329(7)
C9 C3 1.513(6)
C5 C6 1.555(7)
C5 C8 1.518(7)
C5 C4 1.561(6)
C21 C20 1.427(7)
C21 C13 1.404(7)
C25 C33 1.409(6)
C25 C26 1.430(8)
C25 C24 1.387(9)
C6 C7 1.530(6)
C6 C2 1.563(6)
C33 C32 1.431(7)
C37 C36 1.516(7)
C36 C38 1.555(6)
C36 C35 1.557(7)
C3 C4 1.543(7)
C3 C2 1.560(6)
C1 C2 1.518(6)
C12 C11 1.359(8)
C12 C13 1.373(9)
C10 C11 1.398(7)
C17 C16 1.410(9)
C17 C18 1.355(9)
C39 C38 1.510(7)
C39 C41 1.317(7)
C20 C16 1.406(7)
C40 C38 1.544(7)
C40 C42 1.547(7)
C32 C28 1.396(6)
C29 C28 1.416(8)
C29 C30 1.336(8)
C13 C14 1.452(8)
C42 C35 1.552(6)
C42 C41 1.509(7)
C35 C34 1.527(7)
C14 C15 1.342(10)
C28 C27 1.440(8)
C16 C15 1.417(9)
C27 C26 1.335(9)
C18 C19 1.393(8)
C30 C31 1.387(7)
C22 C23 1.388(8)
C23 C24 1.362(9)
